data_4112577
loop_
_publ_author_name
'Shih-Sheng Sun'
'Charlotte L. Stern'
'SonBinh T. Nguyen'
'Joseph T. Hupp'

_publ_section_title
;
 Directed Assembly of Transition-Metal-Coordinated Molecular Loops and
 Squares from Salen-Type Components. Examples of Metalation-Controlled
 Structural Conversion
;
_journal_name_full 'Journal of the American Chemical Society'
_journal_page_first 6314
_journal_page_last 6326
_journal_paper_doi 10.1021/ja037378s
_journal_volume 126
_journal_year 2004
_chemical_formula_sum 'C43 H40 Cl2 N4 O2'
_chemical_formula_weight 715.69
_chemical_name_systematic
; 
 ? 
;
_space_group_IT_number 15
_symmetry_cell_setting monoclinic
_symmetry_space_group_name_Hall '-C 2yc'
_symmetry_space_group_name_H-M 'C 1 2/c 1'
_atom_sites_solution_hydrogens geom
_atom_sites_solution_primary direct
_atom_sites_solution_secondary difmap
_audit_creation_method SHELXL-97
_cell_angle_alpha 90.00
_cell_angle_beta 108.509(11)
_cell_angle_gamma 90.00
_cell_formula_units_Z 4
_cell_length_a 18.020(4)
_cell_length_b 22.933(5)
_cell_length_c 9.7801(14)
_cell_measurement_temperature 153(2)
_cell_volume 3832.6(13)
_computing_cell_refinement 'Bruker SMART'
_computing_data_collection 'Bruker SMART'
_computing_data_reduction 'Bruker SHELXTL'
_computing_molecular_graphics 'Bruker SHELXTL'
_computing_publication_material 'Bruker SHELXTL'
_computing_structure_refinement 'SHELXL-97 (Sheldrick, 1997)'
_computing_structure_solution 'SHELXS-97 (Sheldrick, 1990)'
_diffrn_ambient_temperature 153(2)
_diffrn_measured_fraction_theta_full 0.919
_diffrn_measured_fraction_theta_max 0.919
_diffrn_measurement_device_type 'CCD area detector'
_diffrn_measurement_method 'phi and omega scans'
_diffrn_radiation_monochromator graphite
_diffrn_radiation_source 'fine-focus sealed tube'
_diffrn_radiation_type MoK\a
_diffrn_radiation_wavelength 0.71073
_diffrn_reflns_av_R_equivalents 0.0437
_diffrn_reflns_av_sigmaI/netI 0.0262
_diffrn_reflns_limit_h_max 23
_diffrn_reflns_limit_h_min -23
_diffrn_reflns_limit_k_max 29
_diffrn_reflns_limit_k_min -29
_diffrn_reflns_limit_l_max 13
_diffrn_reflns_limit_l_min -13
_diffrn_reflns_number 17618
_diffrn_reflns_theta_full 28.83
_diffrn_reflns_theta_max 28.83
_diffrn_reflns_theta_min 1.49
_exptl_absorpt_coefficient_mu 0.211
_exptl_absorpt_correction_T_max 0.9618
_exptl_absorpt_correction_T_min 0.9064
_exptl_absorpt_correction_type integration
_exptl_crystal_colour red
_exptl_crystal_density_diffrn 1.240
_exptl_crystal_description needle
_exptl_crystal_F_000 1504
_refine_diff_density_max 0.777
_refine_diff_density_min -0.597
_refine_diff_density_rms 0.055
_refine_ls_extinction_method none
_refine_ls_goodness_of_fit_ref 1.038
_refine_ls_hydrogen_treatment mixed
_refine_ls_matrix_type full
_refine_ls_number_parameters 238
_refine_ls_number_reflns 4612
_refine_ls_number_restraints 0
_refine_ls_restrained_S_all 1.038
_refine_ls_R_factor_all 0.0681
_refine_ls_R_factor_gt 0.0542
_refine_ls_shift/su_max 0.001
_refine_ls_shift/su_mean 0.000
_refine_ls_structure_factor_coef Fsqd
_refine_ls_weighting_details 'calc w=1/[\s^2^(Fo^2^)+(0.0840P)^2^+2.6803P] where P=(Fo^2^+2Fc^2^)/3'
_refine_ls_weighting_scheme calc
_refine_ls_wR_factor_gt 0.1468
_refine_ls_wR_factor_ref 0.1625
_reflns_number_gt 3598
_reflns_number_total 4612
_reflns_threshold_expression >2sigma(I)
_cod_data_source_file ja037378ssi20030721_010224.cif
_cod_data_source_block compound-7
_cod_original_cell_volume 3832.7(13)
_cod_database_code 4112577

loop_
_symmetry_equiv_pos_as_xyz
'x, y, z'
'-x, y, -z+1/2'
'x+1/2, y+1/2, z'
'-x+1/2, y+1/2, -z+1/2'
'-x, -y, -z'
'x, -y, z-1/2'
'-x+1/2, -y+1/2, -z'
'x+1/2, -y+1/2, z-1/2'

loop_
_atom_site_label
_atom_site_type_symbol
_atom_site_fract_x
_atom_site_fract_y
_atom_site_fract_z
_atom_site_U_iso_or_equiv
_atom_site_adp_type
_atom_site_occupancy
_atom_site_symmetry_multiplicity
_atom_site_calc_flag
_atom_site_refinement_flags
Cl1 Cl 0.07577(3) 0.15745(3) 0.86115(8) 0.0798(2) Uani 1 1 d .
O1 O 0.41520(7) 0.07985(5) 0.75923(13) 0.0392(3) Uani 1 1 d .
H1 H 0.4322(14) 0.0451(11) 0.760(2) 0.063(7) Uiso 1 1 d .
N1 N 0.43966(7) -0.03027(5) 0.80769(13) 0.0325(3) Uani 1 1 d .
N2 N 0.05503(10) 0.06999(8) 1.48205(19) 0.0556(4) Uani 1 1 d .
C1 C 0.46812(12) -0.18997(7) 0.7750(2) 0.0515(5) Uani 1 1 d .
H1A H 0.4457 -0.2258 0.7905 0.062 Uiso 1 1 calc R
C2 C 0.43714(11) -0.13785(7) 0.80239(19) 0.0434(4) Uani 1 1 d .
H2 H 0.3934 -0.1382 0.8369 0.052 Uiso 1 1 calc R
C3 C 0.46938(9) -0.08457(6) 0.77995(16) 0.0335(3) Uani 1 1 d .
C4 C 0.39996(9) -0.02681(6) 0.89591(16) 0.0332(3) Uani 1 1 d .
H4 H 0.3949 -0.0605 0.9488 0.040 Uiso 1 1 calc R
C5 C 0.36258(8) 0.02695(6) 0.91727(15) 0.0320(3) Uani 1 1 d .
C6 C 0.37033(9) 0.07920(6) 0.84614(16) 0.0333(3) Uani 1 1 d .
C7 C 0.33127(9) 0.13071(7) 0.86515(17) 0.0354(3) Uani 1 1 d .
C8 C 0.28795(9) 0.12768(7) 0.95944(17) 0.0377(3) Uani 1 1 d .
H8 H 0.2624 0.1620 0.9758 0.045 Uiso 1 1 calc R
C9 C 0.27998(9) 0.07631(7) 1.03207(16) 0.0360(3) Uani 1 1 d .
C10 C 0.31647(9) 0.02603(7) 1.00826(15) 0.0337(3) Uani 1 1 d .
H10 H 0.3102 -0.0093 1.0540 0.040 Uiso 1 1 calc R
C11 C 0.23419(9) 0.07617(7) 1.12825(17) 0.0384(4) Uani 1 1 d .
C12 C 0.19562(10) 0.07527(7) 1.20745(18) 0.0402(4) Uani 1 1 d .
C13 C 0.14742(9) 0.07354(7) 1.29927(18) 0.0387(4) Uani 1 1 d .
C14 C 0.12708(9) 0.02108(7) 1.34851(18) 0.0401(4) Uani 1 1 d .
H14 H 0.1441 -0.0149 1.3204 0.048 Uiso 1 1 calc R
C15 C 0.08165(10) 0.02185(8) 1.43907(19) 0.0451(4) Uani 1 1 d .
H15 H 0.0687 -0.0145 1.4725 0.054 Uiso 1 1 calc R
C16 C 0.07411(17) 0.11996(10) 1.4329(3) 0.0786(8) Uani 1 1 d .
H16 H 0.0555 0.1551 1.4616 0.094 Uiso 1 1 calc R
C17 C 0.11939(16) 0.12393(9) 1.3427(3) 0.0700(7) Uani 1 1 d .
H17 H 0.1311 0.1609 1.3110 0.084 Uiso 1 1 calc R
C18 C 0.33694(11) 0.18733(7) 0.7850(2) 0.0457(4) Uani 1 1 d .
C19 C 0.30987(17) 0.17700(11) 0.6227(2) 0.0720(7) Uani 1 1 d .
H19A H 0.3091 0.2142 0.5727 0.108 Uiso 1 1 calc R
H19B H 0.2571 0.1602 0.5925 0.108 Uiso 1 1 calc R
H19C H 0.3460 0.1500 0.5983 0.108 Uiso 1 1 calc R
C20 C 0.42196(12) 0.20948(8) 0.8363(3) 0.0587(5) Uani 1 1 d .
H20A H 0.4569 0.1786 0.8242 0.088 Uiso 1 1 calc R
H20B H 0.4365 0.2204 0.9383 0.088 Uiso 1 1 calc R
H20C H 0.4266 0.2435 0.7790 0.088 Uiso 1 1 calc R
C21 C 0.28522(14) 0.23544(9) 0.8165(3) 0.0664(6) Uani 1 1 d .
H21A H 0.2883 0.2705 0.7611 0.100 Uiso 1 1 calc R
H21B H 0.3035 0.2446 0.9197 0.100 Uiso 1 1 calc R
H21C H 0.2309 0.2219 0.7887 0.100 Uiso 1 1 calc R
C22 C 0.0000 0.11425(11) 0.7500 0.0483(6) Uani 1 2 d S
H22A H -0.0211 0.0889 0.8107 0.058 Uiso 0.50 1 calc PR
H22B H 0.0211 0.0889 0.6893 0.058 Uiso 0.50 1 calc PR

loop_
_atom_site_aniso_label
_atom_site_aniso_U_11
_atom_site_aniso_U_22
_atom_site_aniso_U_33
_atom_site_aniso_U_23
_atom_site_aniso_U_13
_atom_site_aniso_U_12
Cl1 0.0578(3) 0.0683(4) 0.0968(5) 0.0201(3) 0.0011(3) -0.0073(3)
O1 0.0492(7) 0.0343(6) 0.0451(6) 0.0042(4) 0.0306(5) 0.0042(5)
N1 0.0361(6) 0.0292(6) 0.0335(6) -0.0010(5) 0.0128(5) -0.0008(5)
N2 0.0646(10) 0.0573(10) 0.0627(10) 0.0008(8) 0.0453(9) -0.0026(8)
C1 0.0661(12) 0.0282(8) 0.0626(11) 0.0010(7) 0.0238(9) -0.0064(7)
C2 0.0501(9) 0.0330(8) 0.0504(9) -0.0004(7) 0.0206(8) -0.0056(7)
C3 0.0387(8) 0.0279(7) 0.0336(7) 0.0006(5) 0.0112(6) -0.0004(5)
C4 0.0366(7) 0.0317(7) 0.0317(7) 0.0021(5) 0.0118(6) -0.0031(6)
C5 0.0323(7) 0.0341(7) 0.0311(7) -0.0002(5) 0.0119(6) -0.0018(5)
C6 0.0352(7) 0.0358(7) 0.0325(7) 0.0010(5) 0.0161(6) -0.0010(6)
C7 0.0376(8) 0.0343(7) 0.0395(8) 0.0045(6) 0.0195(6) 0.0022(6)
C8 0.0374(8) 0.0384(8) 0.0430(8) 0.0019(6) 0.0212(7) 0.0035(6)
C9 0.0340(7) 0.0437(8) 0.0347(7) 0.0021(6) 0.0171(6) -0.0016(6)
C10 0.0339(7) 0.0379(8) 0.0314(7) 0.0030(6) 0.0133(6) -0.0038(6)
C11 0.0372(8) 0.0423(8) 0.0399(8) 0.0043(6) 0.0181(7) 0.0009(6)
C12 0.0413(8) 0.0431(9) 0.0423(8) 0.0063(7) 0.0218(7) 0.0026(7)
C13 0.0379(8) 0.0439(9) 0.0400(8) 0.0049(6) 0.0205(7) 0.0011(6)
C14 0.0378(8) 0.0420(8) 0.0461(9) 0.0027(7) 0.0211(7) 0.0004(6)
C15 0.0449(9) 0.0488(9) 0.0489(9) 0.0081(7) 0.0255(8) -0.0024(7)
C16 0.111(2) 0.0474(11) 0.115(2) 0.0007(12) 0.0900(18) 0.0057(12)
C17 0.0986(17) 0.0425(10) 0.1023(18) 0.0117(10) 0.0791(16) 0.0065(10)
C18 0.0553(10) 0.0376(8) 0.0570(10) 0.0134(7) 0.0360(9) 0.0104(7)
C19 0.0981(18) 0.0656(14) 0.0564(12) 0.0247(10) 0.0303(12) 0.0219(13)
C20 0.0630(12) 0.0406(9) 0.0885(15) 0.0126(9) 0.0467(11) 0.0009(8)
C21 0.0761(14) 0.0439(10) 0.1031(17) 0.0247(11) 0.0624(14) 0.0198(9)
C22 0.0602(15) 0.0363(12) 0.0598(15) 0.000 0.0352(13) 0.000

loop_
_atom_type_symbol
_atom_type_description
_atom_type_scat_dispersion_real
_atom_type_scat_dispersion_imag
_atom_type_scat_source
C C 0.0033 0.0016 'International Tables Vol C Tables 4.2.6.8 and 6.1.1.4'
H H 0.0000 0.0000 'International Tables Vol C Tables 4.2.6.8 and 6.1.1.4'
N N 0.0061 0.0033 'International Tables Vol C Tables 4.2.6.8 and 6.1.1.4'
O O 0.0106 0.0060 'International Tables Vol C Tables 4.2.6.8 and 6.1.1.4'
Cl Cl 0.1484 0.1585 'International Tables Vol C Tables 4.2.6.8 and 6.1.1.4'

loop_
_geom_angle_atom_site_label_1
_geom_angle_atom_site_label_2
_geom_angle_atom_site_label_3
_geom_angle
_geom_angle_site_symmetry_1
_geom_angle_site_symmetry_3
C4 N1 C3 120.52(12) . .
C15 N2 C16 116.28(15) . .
C2 C1 C1 120.04(10) . 2_656
C1 C2 C3 120.77(16) . .
C2 C3 C3 119.06(10) . 2_656
C2 C3 N1 122.46(14) . .
C3 C3 N1 118.38(8) 2_656 .
N1 C4 C5 122.10(13) . .
C10 C5 C6 119.83(13) . .
C10 C5 C4 118.41(13) . .
C6 C5 C4 121.73(13) . .
O1 C6 C5 119.52(13) . .
O1 C6 C7 119.77(13) . .
C5 C6 C7 120.72(13) . .
C8 C7 C6 116.97(13) . .
C8 C7 C18 121.62(13) . .
C6 C7 C18 121.41(13) . .
C7 C8 C9 123.19(14) . .
C10 C9 C8 118.88(13) . .
C10 C9 C11 120.76(14) . .
C8 C9 C11 120.35(14) . .
C9 C10 C5 120.35(13) . .
C12 C11 C9 179.03(18) . .
C11 C12 C13 178.35(19) . .
C17 C13 C14 117.12(15) . .
C17 C13 C12 121.52(15) . .
C14 C13 C12 121.36(15) . .
C15 C14 C13 119.09(16) . .
N2 C15 C14 124.13(16) . .
N2 C16 C17 124.08(19) . .
C13 C17 C16 119.29(18) . .
C19 C18 C7 110.42(16) . .
C19 C18 C21 107.82(18) . .
C7 C18 C21 111.22(13) . .
C19 C18 C20 110.28(17) . .
C7 C18 C20 109.47(15) . .
C21 C18 C20 107.58(17) . .
Cl1 C22 Cl1 111.33(14) . 2_556

loop_
_geom_bond_atom_site_label_1
_geom_bond_atom_site_label_2
_geom_bond_distance
_geom_bond_site_symmetry_2
Cl1 C22 1.7565(15) .
O1 C6 1.3463(17) .
N1 C4 1.2862(19) .
N1 C3 1.4155(18) .
N2 C15 1.324(2) .
N2 C16 1.329(3) .
C1 C2 1.381(2) .
C1 C1 1.384(4) 2_656
C2 C3 1.400(2) .
C3 C3 1.404(3) 2_656
C4 C5 1.451(2) .
C5 C10 1.397(2) .
C5 C6 1.415(2) .
C6 C7 1.417(2) .
C7 C8 1.386(2) .
C7 C18 1.536(2) .
C8 C9 1.406(2) .
C9 C10 1.383(2) .
C9 C11 1.435(2) .
C11 C12 1.194(2) .
C12 C13 1.435(2) .
C13 C17 1.381(3) .
C13 C14 1.388(2) .
C14 C15 1.384(2) .
C16 C17 1.382(3) .
C18 C19 1.525(3) .
C18 C21 1.537(2) .
C18 C20 1.539(3) .
C22 Cl1 1.7565(15) 2_556
